data_4020333
loop_
_publ_author_name
'Daniel L. Comins'
'Jeffery T. Kuethe'
'Teresa M. Miller'
'Florence C. F\'evrier'
'Clinton A. Brooks'

_publ_section_title
;
Diels-Alder Reactions of N-Acyl-2-alkyl(aryl)-5-vinyl-2,3-dihydro-4-pyridones
;
_journal_name_full 'Journal of Organic Chemistry'
_journal_page_first 5221
_journal_page_last 5234
_journal_paper_doi 10.1021/jo050559n
_journal_volume 70
_journal_year 2005
_chemical_formula_moiety 'C34 H32 N2 O6 '
_chemical_formula_sum 'C34 H32 N2 O6'
_chemical_formula_weight 564.63
_chemical_melting_point 466
_space_group_IT_number 2
_symmetry_cell_setting triclinic
_symmetry_space_group_name_Hall '-P 1'
_symmetry_space_group_name_H-M 'P -1'
_cell_angle_alpha 103.358(2)
_cell_angle_beta 91.172(2)
_cell_angle_gamma 102.2713(19)
_cell_formula_units_Z 2
_cell_length_a 10.4839(4)
_cell_length_b 11.3456(5)
_cell_length_c 12.2094(6)
_cell_measurement_temperature 110
_cell_volume 1376.99(10)
_diffrn_ambient_temperature 110
_exptl_crystal_density_diffrn 1.362
_refine_ls_wR_factor_ref .051
_cod_depositor_comments
;
 Changing the _atom_site_occupancy data item value from '.' to '1'
 for all fully occupied atom sites.

 Antanas Vaitkus,
 2017-02-19
;
_cod_original_formula_sum 'C34 H32 N2 O6 '
_cod_database_code 4020333

loop_
_symmetry_equiv_pos_as_xyz
x,y,z
-x,-y,-z

loop_
_atom_site_label
_atom_site_fract_x
_atom_site_fract_y
_atom_site_fract_z
_atom_site_U_iso_or_equiv
_atom_site_adp_type
_atom_site_calc_flag
_atom_site_refinement_flags
_atom_site_type_symbol
_atom_site_occupancy
N1 .41662(7) .25216(7) .47599(7) .0151(4) Uani ? . N 1
N2 .72210(7) .24873(7) .25228(7) .0154(4) Uani ? . N 1
O1 .68323(7) .36682(7) .42367(6) .0246(4) Uani ? . O 1
O2 .71587(7) .08865(7) .09487(6) .0260(4) Uani ? . O 1
O3 .23802(8) .25739(8) .17427(6) .0318(4) Uani ? . O 1
O4 .49767(7) .15298(6) .59581(6) .0198(3) Uani ? . O 1
O5 .43865(7) .33594(6) .66307(6) .0207(4) Uani ? . O 1
O6 -.09042(6) .18212(7) .49730(6) .0209(4) Uani ? . O 1
C1 .43169(8) .15320(9) .37873(8) .0145(4) Uani ? . C 1
C2 .57758(9) .14613(9) .36398(8) .0150(5) Uani ? . C 1
C3 .66397(9) .26770(9) .35497(8) .0170(5) Uani ? . C 1
C4 .68244(9) .12606(9) .18841(9) .0172(5) Uani ? . C 1
C5 .59302(9) .05142(9) .25569(8) .0164(5) Uani ? . C 1
C6 .46383(10) -.01752(10) .18495(9) .0198(5) Uani ? . C 1
C7 .38309(9) .07420(9) .17598(9) .0180(5) Uani ? . C 1
C8 .36998(8) .16017(9) .26766(8) .0161(4) Uani ? . C 1
C9 .30648(9) .26295(10) .25816(9) .0197(5) Uani ? . C 1
C10 .33790(10) .37367(10) .35656(9) .0191(5) Uani ? . C 1
C11 .32613(9) .33518(9) .46814(8) .0153(5) Uani ? . C 1
C12 .45408(9) .23856(9) .57839(8) .0155(4) Uani ? . C 1
C13 .46536(10) .32741(9) .77417(8) .0182(5) Uani ? . C 1
C14 .58740(11) .38402(10) .82781(9) .0248(6) Uani ? . C 1
C15 .60952(12) .38287(11) .94005(10) .0296(6) Uani ? . C 1
C16 .51021(12) .32626(11) .99608(10) .0290(6) Uani ? . C 1
C17 .38848(11) .26987(11) .94084(10) .0265(6) Uani ? . C 1
C18 .36570(10) .26936(10) .82845(9) .0213(5) Uani ? . C 1
C19 .81487(9) .34237(9) .21637(8) .0158(4) Uani ? . C 1
C20 .78418(9) .45487(9) .21371(9) .0194(5) Uani ? . C 1
C21 .87377(10) .54208(10) .17534(9) .0222(5) Uani ? . C 1
C22 .99252(10) .51738(10) .14025(9) .0216(5) Uani ? . C 1
C23 1.02257(10) .40555(10) .14458(9) .0215(5) Uani ? . C 1
C24 .93429(9) .31752(10) .18338(8) .0186(5) Uani ? . C 1
C25 .18641(9) .27092(9) .48495(9) .0168(5) Uani ? . C 1
C26 .08544(9) .35041(10) .48296(9) .0179(5) Uani ? . C 1
C27 -.03232(9) .31033(10) .54562(9) .0197(5) Uani ? . C 1
C28 -.17752(10) .12865(12) .56999(10) .0250(6) Uani ? . C 1
C29 -.11081(9) .11639(9) .67641(9) .0196(5) Uani ? . C 1
C30 -.14835(11) .16817(11) .78112(10) .0285(6) Uani ? . C 1
C31 -.09090(15) .15302(14) .87880(11) .0440(8) Uani ? . C 1
C32 .00656(14) .08755(15) .87224(14) .0509(9) Uani ? . C 1
C33 .04512(12) .03533(13) .76798(14) .0419(8) Uani ? . C 1
C34 -.01297(10) .04935(11) .67053(11) .0266(6) Uani ? . C 1
H1 .3897(10) .0720(10) .3937(9) .015(3) Uiso ? . H 1
H2 .6104(10) .1255(10) .4311(9) .016(3) Uiso ? . H 1
H5 .6370(10) -.0102(10) .2731(9) .014(3) Uiso ? . H 1
H6a .4170(12) -.0813(12) .2242(10) .031(3) Uiso ? . H 1
H6b .4819(11) -.0633(11) .1093(11) .023(3) Uiso ? . H 1
H7 .3446(10) .0734(10) .1022(10) .020(3) Uiso ? . H 1
H10a .4305(12) .4194(12) .3495(10) .035(3) Uiso ? . H 1
H10b .2814(10) .4343(10) .3522(9) .021(3) Uiso ? . H 1
H11 .3566(9) .4124(10) .5305(9) .012(2) Uiso ? . H 1
H14 .6541(12) .4228(11) .7860(10) .028(3) Uiso ? . H 1
H15 .6955(13) .4212(12) .9787(11) .036(3) Uiso ? . H 1
H16 .5254(12) .3256(12) 1.0751(11) .035(3) Uiso ? . H 1
H17 .3206(12) .2332(11) .9821(10) .030(3) Uiso ? . H 1
H18 .2814(12) .2305(11) .7891(10) .028(3) Uiso ? . H 1
H20 .7007(11) .4719(10) .2388(10) .026(3) Uiso ? . H 1
H21 .8549(11) .6222(12) .1741(10) .027(3) Uiso ? . H 1
H22 1.0536(11) .5810(11) .1136(10) .024(3) Uiso ? . H 1
H23 1.1049(12) .3898(11) .1196(10) .027(3) Uiso ? . H 1
H24 .9548(11) .2377(11) .1880(9) .022(3) Uiso ? . H 1
H25a .1610(10) .1886(11) .4259(9) .018(3) Uiso ? . H 1
H25b .1886(10) .2494(10) .5613(10) .022(3) Uiso ? . H 1
H26a .0562(10) .3476(10) .4011(10) .019(3) Uiso ? . H 1
H26b .1281(11) .4396(11) .5190(10) .027(3) Uiso ? . H 1
H27a -.0995(11) .3612(11) .5426(10) .027(3) Uiso ? . H 1
H27b -.0066(10) .3198(10) .6261(10) .016(3) Uiso ? . H 1
H28a -.2461(12) .1782(12) .5896(10) .033(3) Uiso ? . H 1
H28b -.2201(11) .0458(12) .5244(10) .027(3) Uiso ? . H 1
H30 -.2216(12) .2156(12) .7847(10) .036(3) Uiso ? . H 1
H31 -.1210(14) .1859(14) .9476(14) .051(4) Uiso ? . H 1
H32 .0457(16) .0770(16) .9420(16) .073(5) Uiso ? . H 1
H33 .1135(15) -.0158(14) .7589(13) .056(4) Uiso ? . H 1
H34 .0145(11) .0132(11) .5957(11) .029(3) Uiso ? . H 1

loop_
_atom_site_aniso_label
_atom_site_aniso_U_11
_atom_site_aniso_U_22
_atom_site_aniso_U_33
_atom_site_aniso_U_12
_atom_site_aniso_U_13
_atom_site_aniso_U_23
_atom_site_aniso_type_symbol
N1 .0160(4) .0174(4) .0137(4) .0061(3) .0021(3) .0048(3) N
N2 .0156(3) .0140(4) .0152(4) .0023(3) .0020(3) .0017(3) N
O1 .0217(3) .0208(4) .0243(4) -.0004(3) .0053(3) -.0045(3) O
O2 .0316(4) .0225(4) .0191(4) .0015(3) .0074(3) -.0009(3) O
O3 .0362(4) .0475(5) .0192(4) .0246(4) .0001(3) .0090(4) O
O4 .0248(3) .0208(4) .0171(4) .0096(3) .0023(3) .0067(3) O
O5 .0296(4) .0203(4) .0137(4) .0105(3) -.0006(3) .0028(3) O
O6 .0191(3) .0212(4) .0200(4) -.0004(3) .0013(3) .0048(3) O
C1 .0139(4) .0148(5) .0146(5) .0020(4) .0011(3) .0046(4) C
C2 .0152(4) .0169(5) .0136(5) .0043(4) .0006(3) .0043(4) C
C3 .0136(4) .0193(5) .0171(5) .0044(4) .0001(4) .0015(4) C
C4 .0177(4) .0168(5) .0164(5) .0040(4) .0006(4) .0024(4) C
C5 .0178(4) .0149(5) .0167(5) .0044(4) .0010(4) .0036(4) C
C6 .0210(5) .0167(5) .0195(6) .0017(4) -.0004(4) .0023(4) C
C7 .0156(4) .0203(5) .0169(5) .0002(4) -.0004(4) .0054(4) C
C8 .0136(4) .0194(5) .0159(5) .0021(4) .0005(3) .0070(4) C
C9 .0176(4) .0288(6) .0174(5) .0087(4) .0062(4) .0113(5) C
C10 .0195(4) .0202(5) .0219(6) .0065(4) .0053(4) .0113(4) C
C11 .0158(4) .0142(5) .0173(5) .0056(4) .0013(4) .0049(4) C
C12 .0147(4) .0168(5) .0148(5) .0027(4) .0027(3) .0039(4) C
C13 .0264(5) .0168(5) .0128(5) .0096(4) .0013(4) .0021(4) C
C14 .0265(5) .0256(6) .0216(6) .0031(5) .0011(4) .0070(5) C
C15 .0341(6) .0293(6) .0219(6) .0039(5) -.0073(5) .0027(5) C
C16 .0476(7) .0268(6) .0142(6) .0139(5) .0006(5) .0029(5) C
C17 .0351(6) .0248(6) .0241(6) .0126(5) .0116(5) .0084(5) C
C18 .0222(5) .0206(5) .0219(6) .0085(4) .0030(4) .0036(4) C
C19 .0159(4) .0162(5) .0135(5) .0008(4) -.0006(3) .0027(4) C
C20 .0171(4) .0204(5) .0201(6) .0046(4) -.0005(4) .0037(4) C
C21 .0267(5) .0169(5) .0228(6) .0045(4) -.0013(4) .0048(4) C
C22 .0228(5) .0210(6) .0188(6) -.0008(4) .0002(4) .0054(4) C
C23 .0179(4) .0248(6) .0217(6) .0039(4) .0029(4) .0059(5) C
C24 .0186(4) .0184(5) .0194(5) .0052(4) .0009(4) .0048(4) C
C25 .0156(4) .0170(5) .0191(5) .0042(4) .0027(4) .0061(4) C
C26 .0159(4) .0174(5) .0209(6) .0043(4) .0001(4) .0054(4) C
C27 .0163(4) .0195(5) .0228(6) .0044(4) .0018(4) .0037(4) C
C28 .0154(4) .0311(6) .0272(6) -.0013(4) .0000(4) .0103(5) C
C29 .0161(4) .0183(5) .0218(6) -.0025(4) .0023(4) .0057(4) C
C30 .0271(5) .0224(6) .0289(7) -.0061(5) .0086(5) .0020(5) C
C31 .0522(8) .0428(8) .0199(7) -.0228(7) .0048(6) .0040(6) C
C32 .0452(8) .0588(10) .0430(9) -.0244(7) -.0189(7) .0360(8) C
C33 .0283(6) .0411(8) .0626(10) -.0010(6) -.0071(6) .0337(7) C
C34 .0218(5) .0242(6) .0337(7) .0028(4) .0025(5) .0088(5) C

loop_
_geom_bond_atom_site_label_1
_geom_bond_atom_site_label_2
_geom_bond_distance
_geom_bond_site_symmetry_1
_geom_bond_site_symmetry_2
_geom_bond_publ_flag
N1 C1 1.4706(12) ? ? ?
N1 C11 1.4880(11) ? ? ?
N1 C12 1.3549(12) ? ? ?
N2 C3 1.3972(13) ? ? ?
N2 C4 1.3990(13) ? ? ?
N2 C19 1.4353(13) ? ? ?
O1 C3 1.2123(12) ? ? ?
O2 C4 1.2094(13) ? ? ?
O3 C9 1.2203(12) ? ? ?
O4 C12 1.2153(11) ? ? ?
O5 C12 1.3678(12) ? ? ?
O5 C13 1.4086(12) ? ? ?
O6 C27 1.4308(12) ? ? ?
O6 C28 1.4269(13) ? ? ?
C1 C2 1.5605(12) ? ? ?
C1 C8 1.5163(13) ? ? ?
C1 H1 .993(11) ? ? ?
C2 C3 1.5093(14) ? ? ?
C2 C5 1.5346(14) ? ? ?
C2 H2 .978(11) ? ? ?
C4 C5 1.5121(14) ? ? ?
C5 C6 1.5433(13) ? ? ?
C5 H5 .974(11) ? ? ?
C6 C7 1.4948(14) ? ? ?
C6 H6a 1.006(13) ? ? ?
C6 H6b .994(13) ? ? ?
C7 C8 1.3350(14) ? ? ?
C7 H7 .977(11) ? ? ?
C8 C9 1.4851(13) ? ? ?
C9 C10 1.4967(15) ? ? ?
C10 C11 1.5235(14) ? ? ?
C10 H10a 1.014(13) ? ? ?
C10 H10b 1.007(11) ? ? ?
C11 C25 1.5319(13) ? ? ?
C11 H11 1.005(11) ? ? ?
C13 C14 1.3786(14) ? ? ?
C13 C18 1.3792(15) ? ? ?
C14 C15 1.3886(16) ? ? ?
C14 H14 .965(13) ? ? ?
C15 C16 1.3830(18) ? ? ?
C15 H15 .973(13) ? ? ?
C16 C17 1.3824(17) ? ? ?
C16 H16 .977(14) ? ? ?
C17 C18 1.3865(16) ? ? ?
C17 H17 .959(13) ? ? ?
C18 H18 .961(12) ? ? ?
C19 C20 1.3881(14) ? ? ?
C19 C24 1.3883(13) ? ? ?
C20 C21 1.3849(15) ? ? ?
C20 H20 .976(12) ? ? ?
C21 C22 1.3881(15) ? ? ?
C21 H21 .974(13) ? ? ?
C22 C23 1.3827(15) ? ? ?
C22 H22 .978(12) ? ? ?
C23 C24 1.3864(15) ? ? ?
C23 H23 .960(12) ? ? ?
C24 H24 .987(12) ? ? ?
C25 C26 1.5328(13) ? ? ?
C25 H25a 1.018(12) ? ? ?
C25 H25b 1.018(12) ? ? ?
C26 C27 1.5090(14) ? ? ?
C26 H26a 1.031(12) ? ? ?
C26 H26b 1.006(12) ? ? ?
C27 H27a 1.005(12) ? ? ?
C27 H27b .989(11) ? ? ?
C28 C29 1.5114(15) ? ? ?
C28 H28a 1.003(13) ? ? ?
C28 H28b .981(13) ? ? ?
C29 C30 1.3807(16) ? ? ?
C29 C34 1.3948(15) ? ? ?
C30 C31 1.3870(19) ? ? ?
C30 H30 1.023(13) ? ? ?
C31 C32 1.379(3) ? ? ?
C31 H31 .928(16) ? ? ?
C32 C33 1.382(3) ? ? ?
C32 H32 .981(19) ? ? ?
C33 C34 1.3823(18) ? ? ?
C33 H33 1.007(16) ? ? ?
C34 H34 .987(13) ? ? ?
